data_1543166
loop_
_publ_author_name
'Moreno-Fuquen, Rodolfo'
'Castillo, Juan C.'
'Abonia, Rodrigo'
'Tenorio, Juan C.'
'Ellena, Javier'

_publ_section_title
;
 3-<i>tert</i>-Butyl-4-(4-chlorophenyl)-1-phenyl-1<i>H</i>-pyrazolo[3,4-<i>e</i>][1,4]thiazepin-7(4<i>H</i>,6<i>H</i>,8<i>H</i>)-one
;
_journal_coeditor_code HG4005
_journal_issue 4
_journal_name_full IUCrData
_journal_page_first x160608
_journal_paper_doi 10.1107/S2414314616006088
_journal_volume 1
_journal_year 2016
_chemical_formula_iupac 'C22 H22 Cl N3 O S'
_chemical_formula_moiety 'C22 H22 Cl N3 O S'
_chemical_formula_sum 'C22 H22 Cl N3 O S'
_chemical_formula_weight 411.94
_chemical_melting_point 518.0(10)
_chemical_name_common
(+-)-3-<i>tert</i>-Butyl-4-(4-chlorophenyl)-1-phenyl-1<i>H</i>-pyrazolo[3,4-<i>e</i>][1,4]thiazepin-7(4<i>H</i>,6<i>H</i>,8<i>H</i>)-one
_space_group_IT_number 14
_space_group_name_Hall '-P 2ybc'
_space_group_name_H-M_alt 'P 1 21/c 1'
_symmetry_cell_setting monoclinic
_symmetry_space_group_name_Hall '-P 2ybc'
_symmetry_space_group_name_H-M 'P 1 21/c 1'
_atom_sites_solution_hydrogens mixed
_atom_sites_solution_primary direct
_atom_sites_solution_secondary difmap
_audit_creation_method SHELXL-2014/7
_cell_angle_alpha 90
_cell_angle_beta 101.733(2)
_cell_angle_gamma 90
_cell_formula_units_Z 4
_cell_length_a 9.7478(3)
_cell_length_b 25.2229(8)
_cell_length_c 8.6354(2)
_cell_measurement_reflns_used 7625
_cell_measurement_temperature 295
_cell_measurement_theta_max 26.378
_cell_measurement_theta_min 3.229
_cell_volume 2078.80(10)
_computing_cell_refinement
;
SCALEPACK (Otwinowski & Minor, 1997)
;
_computing_data_collection
;
COLLECT (Nonius, 2000)
;
_computing_data_reduction
;
DENZO and SCALEPACK (Otwinowski & Minor, 1997
;
_computing_molecular_graphics
;
ORTEP-3 for Windows (Farrugia, 2012) and Mercury (Macrae <i>et al.</i>,
2006)
;
_computing_publication_material
;
SHELXL2014 (Sheldrick, 2015)
;
_computing_structure_refinement
;
SHELXL2014 (Sheldrick, 2015)
;
_computing_structure_solution
;
SHELXS97 (Sheldrick, 2008)
;
_diffrn_ambient_temperature 295
_diffrn_measured_fraction_theta_full 0.998
_diffrn_measured_fraction_theta_max 0.998
_diffrn_measurement_device_type 'Oxford Diffraction Gemini S'
_diffrn_measurement_method 'omega scans'
_diffrn_radiation_monochromator graphite
_diffrn_radiation_source 'fine-focus sealed tube'
_diffrn_radiation_type MoK\a
_diffrn_radiation_wavelength 0.71073
_diffrn_reflns_av_R_equivalents 0
_diffrn_reflns_av_sigmaI/netI 0.1152
_diffrn_reflns_limit_h_max 12
_diffrn_reflns_limit_h_min 0
_diffrn_reflns_limit_k_max 0
_diffrn_reflns_limit_k_min -31
_diffrn_reflns_limit_l_max 10
_diffrn_reflns_limit_l_min -10
_diffrn_reflns_number 4362
_diffrn_reflns_theta_full 25.242
_diffrn_reflns_theta_max 26.378
_diffrn_reflns_theta_min 3.229
_diffrn_standards_decay_% 0
_diffrn_standards_interval_time 120
_diffrn_standards_number 0
_exptl_absorpt_coefficient_mu 0.302
_exptl_absorpt_correction_type none
_exptl_crystal_colour yellow
_exptl_crystal_density_diffrn 1.313
_exptl_crystal_density_method 'not measured'
_exptl_crystal_description block
_exptl_crystal_F_000 864
_exptl_crystal_size_max 0.46
_exptl_crystal_size_mid 0.45
_exptl_crystal_size_min 0.20
_refine_diff_density_max 0.396
_refine_diff_density_min -0.379
_refine_ls_extinction_method none
_refine_ls_goodness_of_fit_ref 0.945
_refine_ls_hydrogen_treatment mixed
_refine_ls_matrix_type full
_refine_ls_number_parameters 257
_refine_ls_number_reflns 4251
_refine_ls_number_restraints 0
_refine_ls_restrained_S_all 0.945
_refine_ls_R_factor_all 0.1080
_refine_ls_R_factor_gt 0.0483
_refine_ls_shift/su_max 0.000
_refine_ls_shift/su_mean 0.000
_refine_ls_structure_factor_coef Fsqd
_refine_ls_weighting_details 'calc w=1/[\s^2^(Fo^2^)+(0.0442P)^2^] where P=(Fo^2^+2Fc^2^)/3'
_refine_ls_weighting_scheme calc
_refine_ls_wR_factor_gt 0.1037
_refine_ls_wR_factor_ref 0.1146
_reflns_number_gt 2417
_reflns_number_total 4251
_reflns_threshold_expression I>2\s(I)
_cod_data_source_file hg4005sup1.cif
_cod_data_source_block I
_cod_database_code 1543166
_shelxl_version_number 2.014

loop_
_space_group_symop_operation_xyz
'x, y, z'
'-x, y+1/2, -z+1/2'
'-x, -y, -z'
'x, -y-1/2, z-1/2'

loop_
_atom_site_type_symbol
_atom_site_label
_atom_site_fract_x
_atom_site_fract_y
_atom_site_fract_z
_atom_site_U_iso_or_equiv
_atom_site_adp_type
_atom_site_calc_flag
_atom_site_occupancy
S S1 0.45801(6) 0.54058(3) 0.14582(7) 0.0460(2) Uani d 1
Cl Cl1 0.00759(8) 0.36932(3) 0.45897(8) 0.0741(3) Uani d 1
O O1 0.13987(16) 0.50033(7) -0.10709(18) 0.0515(5) Uani d 1
N N1 0.18428(17) 0.67941(8) 0.30062(19) 0.0346(5) Uani d 1
N N2 0.10134(17) 0.64849(8) 0.18983(19) 0.0338(5) Uani d 1
N N3 0.1012(2) 0.56179(8) 0.0695(2) 0.0357(5) Uani d 1
C C1 -0.0292(2) 0.66867(10) 0.1018(2) 0.0347(6) Uani d 1
C C2 -0.0295(3) 0.71213(11) 0.0076(3) 0.0582(8) Uani d 1
H H2 0.0543 0.7287 0.0005 0.070 Uiso calc 1
C C3 -0.1555(3) 0.73149(12) -0.0774(4) 0.0743(9) Uani d 1
H H3 -0.1567 0.7611 -0.1419 0.089 Uiso calc 1
C C4 -0.2783(3) 0.70688(12) -0.0661(3) 0.0663(9) Uani d 1
H H4 -0.3630 0.7200 -0.1227 0.080 Uiso calc 1
C C5 -0.2771(2) 0.66330(12) 0.0276(3) 0.0550(8) Uani d 1
H H5 -0.3609 0.6467 0.0344 0.066 Uiso calc 1
C C6 -0.1519(2) 0.64363(10) 0.1128(3) 0.0442(6) Uani d 1
H H6 -0.1508 0.6139 0.1766 0.053 Uiso calc 1
C C7 0.1570(2) 0.59975(9) 0.1837(2) 0.0310(5) Uani d 1
C C8 0.1808(2) 0.53877(11) -0.0234(2) 0.0402(6) Uani d 1
C C9 0.3205(2) 0.56410(10) -0.0200(2) 0.0455(7) Uani d 1
H H91 0.3795 0.5507 -0.0827 0.055 Uiso calc 1
H H92 0.3482 0.5932 0.0449 0.055 Uiso calc 1
C C10 0.3714(2) 0.54898(10) 0.3150(2) 0.0363(6) Uani d 1
H H101 0.4456 0.5554 0.4082 0.044 Uiso calc 1
C C11 0.2902(2) 0.50020(9) 0.3514(2) 0.0347(6) Uani d 1
C C12 0.2652(2) 0.45570(10) 0.2574(2) 0.0416(6) Uani d 1
H H12 0.3067 0.4528 0.1698 0.050 Uiso calc 1
C C13 0.1798(2) 0.41520(10) 0.2907(3) 0.0449(6) Uani d 1
H H13 0.1627 0.3857 0.2250 0.054 Uiso calc 1
C C14 0.1208(2) 0.41892(10) 0.4204(3) 0.0449(6) Uani d 1
C C15 0.1480(3) 0.46167(11) 0.5211(3) 0.0521(7) Uani d 1
H H15 0.1105 0.4633 0.6118 0.063 Uiso calc 1
C C16 0.2314(3) 0.50199(10) 0.4854(3) 0.0479(7) Uani d 1
H H16 0.2490 0.5311 0.5524 0.057 Uiso calc 1
C C17 0.2802(2) 0.59764(9) 0.2920(2) 0.0311(5) Uani d 1
C C18 0.2939(2) 0.64881(9) 0.3612(2) 0.0322(5) Uani d 1
C C19 0.4095(2) 0.67068(10) 0.4904(2) 0.0389(6) Uani d 1
C C20 0.3832(3) 0.72886(10) 0.5220(3) 0.0578(8) Uani d 1
H H201 0.4572 0.7419 0.6039 0.087 Uiso calc 1
H H202 0.3805 0.7490 0.4271 0.087 Uiso calc 1
H H203 0.2953 0.7323 0.5549 0.087 Uiso calc 1
C C21 0.4139(3) 0.63899(11) 0.6429(3) 0.0607(8) Uani d 1
H H211 0.4868 0.6527 0.7250 0.091 Uiso calc 1
H H212 0.3254 0.6421 0.6747 0.091 Uiso calc 1
H H213 0.4321 0.6024 0.6246 0.091 Uiso calc 1
C C22 0.5510(2) 0.66588(11) 0.4380(3) 0.0549(7) Uani d 1
H H221 0.6243 0.6797 0.5194 0.082 Uiso calc 1
H H222 0.5694 0.6293 0.4195 0.082 Uiso calc 1
H H223 0.5474 0.6857 0.3423 0.082 Uiso calc 1
H H31 0.029(2) 0.5480(9) 0.080(2) 0.029(7) Uiso d 1

loop_
_atom_site_aniso_label
_atom_site_aniso_U_11
_atom_site_aniso_U_22
_atom_site_aniso_U_33
_atom_site_aniso_U_12
_atom_site_aniso_U_13
_atom_site_aniso_U_23
S1 0.0383(3) 0.0523(5) 0.0503(4) 0.0067(3) 0.0156(3) 0.0009(3)
Cl1 0.0895(6) 0.0602(6) 0.0791(5) -0.0211(4) 0.0326(4) 0.0031(4)
O1 0.0585(11) 0.0504(13) 0.0452(9) -0.0022(9) 0.0098(8) -0.0194(9)
N1 0.0331(10) 0.0306(12) 0.0381(10) -0.0008(9) 0.0020(8) -0.0035(9)
N2 0.0298(10) 0.0320(13) 0.0357(10) 0.0047(9) -0.0022(8) -0.0062(9)
N3 0.0321(11) 0.0355(13) 0.0383(11) 0.0000(10) 0.0044(9) -0.0080(10)
C1 0.0336(13) 0.0321(15) 0.0354(12) 0.0047(11) -0.0001(10) -0.0082(11)
C2 0.0475(16) 0.0399(19) 0.0778(18) -0.0054(13) -0.0097(14) 0.0099(15)
C3 0.068(2) 0.043(2) 0.095(2) 0.0040(16) -0.0237(17) 0.0180(16)
C4 0.0500(18) 0.050(2) 0.084(2) 0.0145(15) -0.0217(15) -0.0162(18)
C5 0.0325(14) 0.066(2) 0.0627(16) 0.0041(14) 0.0009(12) -0.0188(16)
C6 0.0402(14) 0.0478(18) 0.0427(13) -0.0001(13) 0.0043(11) -0.0038(12)
C7 0.0301(12) 0.0286(15) 0.0331(12) 0.0019(11) 0.0039(10) -0.0047(11)
C8 0.0455(14) 0.0437(17) 0.0297(12) 0.0056(13) 0.0038(11) 0.0021(13)
C9 0.0425(14) 0.0595(19) 0.0368(13) -0.0027(13) 0.0130(11) -0.0078(12)
C10 0.0339(12) 0.0406(16) 0.0324(12) 0.0047(11) 0.0020(9) -0.0018(11)
C11 0.0374(13) 0.0354(16) 0.0305(12) 0.0094(11) 0.0051(10) 0.0019(11)
C12 0.0531(15) 0.0390(17) 0.0345(12) 0.0072(13) 0.0134(11) 0.0007(12)
C13 0.0620(16) 0.0349(17) 0.0379(13) 0.0033(13) 0.0105(12) -0.0032(12)
C14 0.0491(14) 0.0391(17) 0.0465(14) -0.0018(13) 0.0098(12) 0.0067(13)
C15 0.0767(18) 0.0451(19) 0.0406(14) -0.0013(15) 0.0262(13) 0.0020(14)
C16 0.0697(17) 0.0371(17) 0.0384(13) -0.0002(14) 0.0145(12) -0.0074(12)
C17 0.0316(12) 0.0292(15) 0.0318(11) 0.0017(11) 0.0049(10) 0.0015(11)
C18 0.0318(12) 0.0328(15) 0.0318(11) 0.0002(11) 0.0058(9) 0.0000(11)
C19 0.0356(13) 0.0371(16) 0.0394(12) -0.0018(11) -0.0031(10) -0.0034(12)
C20 0.0535(16) 0.051(2) 0.0612(16) -0.0043(14) -0.0062(13) -0.0178(14)
C21 0.0670(17) 0.066(2) 0.0409(14) -0.0129(15) -0.0092(12) 0.0001(14)
C22 0.0379(14) 0.053(2) 0.0690(17) -0.0065(13) 0.0006(12) -0.0006(15)

loop_
_atom_type_symbol
_atom_type_description
_atom_type_scat_dispersion_real
_atom_type_scat_dispersion_imag
_atom_type_scat_source
C C 0.0033 0.0016 'International Tables Vol C Tables 4.2.6.8 and 6.1.1.4'
H H 0.0000 0.0000 'International Tables Vol C Tables 4.2.6.8 and 6.1.1.4'
N N 0.0061 0.0033 'International Tables Vol C Tables 4.2.6.8 and 6.1.1.4'
O O 0.0106 0.0060 'International Tables Vol C Tables 4.2.6.8 and 6.1.1.4'
S S 0.1246 0.1234 'International Tables Vol C Tables 4.2.6.8 and 6.1.1.4'
Cl Cl 0.1484 0.1585 'International Tables Vol C Tables 4.2.6.8 and 6.1.1.4'

loop_
_geom_angle_atom_site_label_1
_geom_angle_atom_site_label_2
_geom_angle_atom_site_label_3
_geom_angle
C10 S1 C9 101.56(10)
C18 N1 N2 104.91(17)
C7 N2 N1 111.25(16)
C7 N2 C1 128.48(17)
N1 N2 C1 120.23(18)
C8 N3 C7 121.5(2)
C8 N3 H31 119.9(15)
C7 N3 H31 116.1(15)
C2 C1 C6 121.0(2)
C2 C1 N2 119.7(2)
C6 C1 N2 119.4(2)
C1 C2 C3 119.6(2)
C1 C2 H2 120.2
C3 C2 H2 120.2
C4 C3 C2 119.7(3)
C4 C3 H3 120.1
C2 C3 H3 120.1
C5 C4 C3 120.4(2)
C5 C4 H4 119.8
C3 C4 H4 119.8
C4 C5 C6 120.3(3)
C4 C5 H5 119.8
C6 C5 H5 119.8
C1 C6 C5 119.0(2)
C1 C6 H6 120.5
C5 C6 H6 120.5
N2 C7 C17 108.26(18)
N2 C7 N3 123.23(17)
C17 C7 N3 128.1(2)
O1 C8 N3 122.1(2)
O1 C8 C9 122.3(2)
N3 C8 C9 115.6(2)
C8 C9 S1 113.04(16)
C8 C9 H91 120.0
S1 C9 H91 84.1
C8 C9 H92 120.0
S1 C9 H92 73.2
H91 C9 H92 120.0
C17 C10 C11 111.46(17)
C17 C10 S1 110.06(14)
C11 C10 S1 114.23(15)
C17 C10 H101 106.9
C11 C10 H101 106.9
S1 C10 H101 106.9
C12 C11 C16 117.6(2)
C12 C11 C10 124.8(2)
C16 C11 C10 117.6(2)
C11 C12 C13 121.3(2)
C11 C12 H12 119.3
C13 C12 H12 119.3
C14 C13 C12 119.5(2)
C14 C13 H13 120.3
C12 C13 H13 120.3
C13 C14 C15 121.0(2)
C13 C14 Cl1 119.8(2)
C15 C14 Cl1 119.25(19)
C16 C15 C14 118.9(2)
C16 C15 H15 120.5
C14 C15 H15 120.5
C15 C16 C11 121.6(2)
C15 C16 H16 119.2
C11 C16 H16 119.2
C7 C17 C18 104.37(18)
C7 C17 C10 122.4(2)
C18 C17 C10 133.19(18)
N1 C18 C17 111.19(17)
N1 C18 C19 119.5(2)
C17 C18 C19 129.26(19)
C18 C19 C20 110.76(18)
C18 C19 C21 109.17(19)
C20 C19 C21 108.9(2)
C18 C19 C22 109.26(18)
C20 C19 C22 108.7(2)
C21 C19 C22 109.96(19)
C19 C20 H201 109.5
C19 C20 H202 109.5
H201 C20 H202 109.5
C19 C20 H203 109.5
H201 C20 H203 109.5
H202 C20 H203 109.5
C19 C21 H211 109.5
C19 C21 H212 109.5
H211 C21 H212 109.5
C19 C21 H213 109.5
H211 C21 H213 109.5
H212 C21 H213 109.5
C19 C22 H221 109.5
C19 C22 H222 109.5
H221 C22 H222 109.5
C19 C22 H223 109.5
H221 C22 H223 109.5
H222 C22 H223 109.5

loop_
_geom_bond_atom_site_label_1
_geom_bond_atom_site_label_2
_geom_bond_distance
S1 C10 1.842(2)
S1 C9 1.849(2)
Cl1 C14 1.745(2)
O1 C8 1.226(3)
N1 C18 1.336(3)
N1 N2 1.365(2)
N2 C7 1.349(3)
N2 C1 1.436(2)
N3 C8 1.355(3)
N3 C7 1.402(3)
N3 H31 0.81(2)
C1 C2 1.365(3)
C1 C6 1.373(3)
C2 C3 1.385(3)
C2 H2 0.9300
C3 C4 1.369(4)
C3 H3 0.9300
C4 C5 1.364(4)
C4 H4 0.9300
C5 C6 1.383(3)
C5 H5 0.9300
C6 H6 0.9300
C7 C17 1.365(3)
C8 C9 1.499(3)
C9 H91 0.9300
C9 H92 0.9300
C10 C17 1.505(3)
C10 C11 1.530(3)
C10 H101 0.9800
C11 C12 1.378(3)
C11 C16 1.392(3)
C12 C13 1.385(3)
C12 H12 0.9300
C13 C14 1.362(3)
C13 H13 0.9300
C14 C15 1.377(3)
C15 C16 1.376(3)
C15 H15 0.9300
C16 H16 0.9300
C17 C18 1.417(3)
C18 C19 1.519(3)
C19 C20 1.524(3)
C19 C21 1.534(3)
C19 C22 1.541(3)
C20 H201 0.9600
C20 H202 0.9600
C20 H203 0.9600
C21 H211 0.9600
C21 H212 0.9600
C21 H213 0.9600
C22 H221 0.9600
C22 H222 0.9600
C22 H223 0.9600

loop_
_geom_hbond_atom_site_label_D
_geom_hbond_atom_site_label_H
_geom_hbond_atom_site_label_A
_geom_hbond_site_symmetry_A
_geom_hbond_distance_DH
_geom_hbond_distance_HA
_geom_hbond_distance_DA
_geom_hbond_angle_DHA
N3 H31 O1 3_565 0.81(2) 2.10(2) 2.897(3) 170(2)
C15 H15 O1 1_556 0.93 2.56 3.372(3) 145.7

loop_
_geom_torsion_atom_site_label_1
_geom_torsion_atom_site_label_2
_geom_torsion_atom_site_label_3
_geom_torsion_atom_site_label_4
_geom_torsion
C18 N1 N2 C7 0.9(2)
C18 N1 N2 C1 178.85(19)
C7 N2 C1 C2 -121.2(3)
N1 N2 C1 C2 61.2(3)
C7 N2 C1 C6 58.3(3)
N1 N2 C1 C6 -119.2(2)
C6 C1 C2 C3 0.4(4)
N2 C1 C2 C3 179.9(2)
C1 C2 C3 C4 0.0(4)
C2 C3 C4 C5 -0.3(4)
C3 C4 C5 C6 0.3(4)
C2 C1 C6 C5 -0.5(3)
N2 C1 C6 C5 179.99(19)
C4 C5 C6 C1 0.2(4)
N1 N2 C7 C17 -0.2(2)
C1 N2 C7 C17 -177.8(2)
N1 N2 C7 N3 -173.25(19)
C1 N2 C7 N3 9.1(3)
C8 N3 C7 N2 125.2(2)
C8 N3 C7 C17 -46.5(3)
C7 N3 C8 O1 169.2(2)
C7 N3 C8 C9 -12.1(3)
O1 C8 C9 S1 -96.7(2)
N3 C8 C9 S1 84.6(2)
C10 S1 C9 C8 -50.4(2)
C9 S1 C10 C17 -35.57(17)
C9 S1 C10 C11 90.69(16)
C17 C10 C11 C12 117.2(2)
S1 C10 C11 C12 -8.3(3)
C17 C10 C11 C16 -59.6(2)
S1 C10 C11 C16 174.91(15)
C16 C11 C12 C13 2.8(3)
C10 C11 C12 C13 -173.9(2)
C11 C12 C13 C14 -1.1(3)
C12 C13 C14 C15 -1.7(3)
C12 C13 C14 Cl1 177.52(18)
C13 C14 C15 C16 2.7(4)
Cl1 C14 C15 C16 -176.60(18)
C14 C15 C16 C11 -0.8(4)
C12 C11 C16 C15 -1.9(3)
C10 C11 C16 C15 175.1(2)
N2 C7 C17 C18 -0.7(2)
N3 C7 C17 C18 172.0(2)
N2 C7 C17 C10 -179.07(19)
N3 C7 C17 C10 -6.4(3)
C11 C10 C17 C7 -55.6(3)
S1 C10 C17 C7 72.2(2)
C11 C10 C17 C18 126.5(2)
S1 C10 C17 C18 -105.7(2)
N2 N1 C18 C17 -1.4(2)
N2 N1 C18 C19 -179.90(18)
C7 C17 C18 N1 1.3(2)
C10 C17 C18 N1 179.5(2)
C7 C17 C18 C19 179.6(2)
C10 C17 C18 C19 -2.2(4)
N1 C18 C19 C20 -4.3(3)
C17 C18 C19 C20 177.5(2)
N1 C18 C19 C21 115.6(2)
C17 C18 C19 C21 -62.6(3)
N1 C18 C19 C22 -124.1(2)
C17 C18 C19 C22 57.7(3)

_cod_database_fobs_code 1543166
